data_7224263
loop_
_publ_author_name
'Boldog, Ishtvan'
'Bereciartua, Pablo J.'
'Bul\'anek, Roman'
'Ku\<cer\'akov\'a, Monika'
'Tomandlov\'a, Mark\'eta'
'Du\<sek, Michal'
'Mach\'a\<cek, Jan'
'De Vos, Dirk'
'Ba\<se, Tom\'a\<s'

_publ_section_title
;
 10-Vertex closo-carborane: a unique ligand platform for porous
 coordination polymers
;
_journal_issue 12
_journal_name_full CrystEngComm
_journal_page_first 2036
_journal_paper_doi 10.1039/C5CE02501J
_journal_volume 18
_journal_year 2016
_chemical_formula_moiety 'C14 H30 B16 Co2 N2 O10'
_chemical_formula_sum 'C14 H30 B16 Co2 N2 O10'
_chemical_formula_weight 677.2
_space_group_IT_number 15
_symmetry_cell_setting monoclinic
_symmetry_Int_Tables_number 15
_symmetry_space_group_name_Hall '-C 2yc'
_symmetry_space_group_name_H-M 'C 1 2/c 1'
_audit_update_record
;
2015-12-01 deposited with the CCDC.
2016-02-16 downloaded from the CCDC.
;
_cell_angle_alpha 90
_cell_angle_beta 92.822(4)
_cell_angle_gamma 90
_cell_formula_units_Z 8
_cell_length_a 14.3465(7)
_cell_length_b 22.4400(11)
_cell_length_c 19.3715(11)
_cell_measurement_reflns_used 4409
_cell_measurement_temperature 300
_cell_measurement_theta_max 66.09
_cell_measurement_theta_min 4.37
_cell_volume 6228.8(6)
_computing_cell_refinement
;
CrysAlisPro, Agilent Technologies,
Version 1.171.36.28 (release 01-02-2013 CrysAlis171 .NET)
(compiled Feb  1 2013,16:14:44)
;
_computing_data_collection
;
CrysAlisPro, Agilent Technologies,
Version 1.171.36.28 (release 01-02-2013 CrysAlis171 .NET)
(compiled Feb  1 2013,16:14:44)
;
_computing_data_reduction
;
CrysAlisPro, Agilent Technologies,
Version 1.171.36.28 (release 01-02-2013 CrysAlis171 .NET)
(compiled Feb  1 2013,16:14:44)
;
_diffrn_ambient_temperature 300
_diffrn_detector_area_resol_mean 10.3784
_diffrn_measured_fraction_theta_full 1
_diffrn_measured_fraction_theta_max 1
_diffrn_measurement_device 'four-cycle diffractometer'
_diffrn_measurement_device_type 'Xcalibur, Atlas, Gemini ultra'
_diffrn_measurement_method '\w scans'
_diffrn_radiation_monochromator mirror
_diffrn_radiation_probe x-ray
_diffrn_radiation_source 'Enhance Ultra (Cu) X-ray Source'
_diffrn_radiation_type 'Cu K\a'
_diffrn_radiation_wavelength 1.5418
_diffrn_reflns_av_R_equivalents 0.0697
_diffrn_reflns_av_sigmaI/netI 0.0382
_diffrn_reflns_limit_h_max 16
_diffrn_reflns_limit_h_min -16
_diffrn_reflns_limit_k_max 26
_diffrn_reflns_limit_k_min -26
_diffrn_reflns_limit_l_max 22
_diffrn_reflns_limit_l_min -22
_diffrn_reflns_number 39599
_diffrn_reflns_theta_full 66.48
_diffrn_reflns_theta_max 66.48
_diffrn_reflns_theta_min 3.66
_exptl_absorpt_coefficient_mu 8.75
_exptl_absorpt_correction_T_max 1
_exptl_absorpt_correction_T_min 0.366
_exptl_absorpt_correction_type multi-scan
_exptl_absorpt_process_details
;
CrysAlisPro, Agilent Technologies,
Version 1.171.36.28 (release 01-02-2013 CrysAlis171 .NET)
(compiled Feb  1 2013,16:14:44)
Empirical absorption correction using spherical harmonics,
 implemented in SCALE3 ABSPACK scaling algorithm.
;
_exptl_crystal_colour purple
_exptl_crystal_density_diffrn 1.4439
_exptl_crystal_description tabular
_exptl_crystal_F_000 2736
_exptl_crystal_size_max 0.159
_exptl_crystal_size_mid 0.098
_exptl_crystal_size_min 0.043
_refine_diff_density_max 0.81
_refine_diff_density_min -0.70
_refine_ls_extinction_method none
_refine_ls_goodness_of_fit_gt 2.91
_refine_ls_goodness_of_fit_ref 2.22
_refine_ls_hydrogen_treatment mixed
_refine_ls_number_constraints 0
_refine_ls_number_parameters 312
_refine_ls_number_reflns 18483
_refine_ls_number_restraints 7
_refine_ls_R_factor_all 0.1386
_refine_ls_R_factor_gt 0.0809
_refine_ls_shift/su_max 0.0145
_refine_ls_shift/su_mean 0.0010
_refine_ls_structure_factor_coef Fsqd
_refine_ls_weighting_details w=1/(\s^2^(I)+0.0016I^2^)
_refine_ls_weighting_scheme sigma
_refine_ls_wR_factor_gt 0.1916
_refine_ls_wR_factor_ref 0.2055
_reflns_number_gt 9403
_reflns_number_total 18483
_reflns_threshold_expression I>3\s(I)
_cod_data_source_file c5ce02501j2.cif
_cod_data_source_block I
_cod_depositor_comments
;
The following automatic conversions were performed:

'_diffrn_radiation_probe' value 'X-ray' changed to 'x-ray' according
to
/usr/data/users/saulius/crontab/automatic-downloads/rss-feeds/RSC/lib/dictionaries/cif_core.dic
dictionary named 'cif_core.dic' version 2.4.2 from 2011-04-26.

Automatic conversion script
Id: cif_fix_values 4268 2015-11-12 08:31:59Z antanas 

 Adding full bibliography for 7224263--7224265.cif.

The following automatic conversions were performed:

data name '_atom_site_site_symmetry_mutiplicity' was replaced with
'_atom_site_site_symmetry_multiplicity' as specified in the
replacement file 'data/replacement-values/replacement_tags.lst'.

Automatic conversion script
Id: cif_correct_tags 9268 2022-04-12 08:56:07Z antanas 
;
_cod_database_code 7224263

loop_
_symmetry_equiv_pos_site_id
_symmetry_equiv_pos_as_xyz
1 x,y,z
2 -x,y,-z+1/2
3 -x,-y,-z
4 x,-y,z+1/2
5 x+1/2,y+1/2,z
6 -x+1/2,y+1/2,-z+1/2
7 -x+1/2,-y+1/2,-z
8 x+1/2,-y+1/2,z+1/2

loop_
_atom_site_label
_atom_site_type_symbol
_atom_site_fract_x
_atom_site_fract_y
_atom_site_fract_z
_atom_site_adp_type
_atom_site_U_iso_or_equiv
_atom_site_site_symmetry_multiplicity
_atom_site_occupancy
_atom_site_calc_flag
Co1 Co 0.12519(9) 0.37044(5) 0.25056(7) Uani 0.0247(2) 8 1 d
Co2 Co 0.37494(9) 0.37954(5) 0.25045(7) Uani 0.0249(2) 8 1 d
O1 O 0.3118(3) 0.44268(19) 0.1887(2) Uani 0.0323(13) 8 1 d
O2 O 0.1624(3) 0.4186(2) 0.1666(2) Uani 0.0500(17) 8 1 d
O3 O 0.3336(3) 0.4186(2) 0.3384(2) Uani 0.0423(15) 8 1 d
O4 O 0.1807(3) 0.43150(19) 0.3207(2) Uani 0.0370(15) 8 1 d
O5 O 0.0861(3) 0.32191(17) 0.3343(2) Uani 0.0368(14) 8 1 d
O6 O 0.4149(3) 0.34048(16) 0.1614(2) Uani 0.0338(14) 8 1 d
O7 O 0.0685(3) 0.3096(2) 0.1818(2) Uani 0.0426(15) 8 1 d
C1 C 0.4906(5) 0.3189(2) 0.1471(3) Uani 0.0296(19) 8 1 d
O8 O 0.5628(3) 0.31672(18) 0.1851(2) Uani 0.0385(15) 8 1 d
C2 C -0.0078(5) 0.3044(2) 0.1497(3) Uani 0.035(2) 8 1 d
C3 C 0.2385(4) 0.4408(3) 0.1522(3) Uani 0.0312(19) 8 1 d
C4 C 0.2552(4) 0.4359(3) 0.3548(3) Uani 0.032(2) 8 1 d
C5a C 0.0056(3) 0.20941(18) -0.07668(19) Uani 0.0315(11) 8 1 d
B1a B 0.0613(3) 0.2192(2) 0.0613(3) Uani 0.0466(16) 8 1 d
B2a B 0.0920(3) 0.2277(3) -0.0266(3) Uani 0.0537(18) 8 1 d
B3a B -0.0685(3) 0.22003(19) 0.0521(2) Uani 0.0304(13) 8 1 d
B4a B 0.0626(4) 0.2923(3) 0.0217(3) Uani 0.064(2) 8 1 d
B5a B -0.0873(3) 0.2284(2) -0.0399(2) Uani 0.0327(13) 8 1 d
B6a B -0.0627(4) 0.2932(2) 0.0119(3) Uani 0.0507(18) 8 1 d
B7a B -0.0004(4) 0.17517(17) -0.0051(3) Uani 0.0365(14) 8 1 d
C6a C -0.0049(3) 0.27315(19) 0.08040(18) Uani 0.0333(11) 8 1 d
B8a B 0.0057(5) 0.2789(2) -0.0612(3) Uani 0.0531(19) 8 1 d
H1b6a H -0.1112(19) 0.3299(11) 0.0156(18) Uiso 0.0608 8 1 d
H1b3a H -0.1193(16) 0.1996(12) 0.0842(13) Uiso 0.0364 8 1 d
H1b5a H -0.1535(12) 0.2199(13) -0.0674(14) Uiso 0.0392 8 1 d
H1b4a H 0.1156(19) 0.3263(12) 0.0286(19) Uiso 0.0762 8 1 d
H1b8a H -0.004(2) 0.3066(13) -0.1068(12) Uiso 0.0637 8 1 d
H1b1a H 0.1073(19) 0.1989(14) 0.1005(14) Uiso 0.0559 8 1 d
H1b7a H 0.005(2) 0.1271(5) -0.0022(17) Uiso 0.0438 8 1 d
H1b2a H 0.1609(13) 0.2186(14) -0.0444(17) Uiso 0.0644 8 1 d
C5b C 0.2509(6) 0.5350(6) -0.0746(7) Uani 0.0315(12) 8 1 d
B1b B 0.2833(5) 0.4419(5) 0.0166(7) Uani 0.0466(17) 8 1 d
B2b B 0.3325(5) 0.4996(5) -0.0340(6) Uani 0.0537(19) 8 1 d
B3b B 0.1611(5) 0.4687(6) 0.0227(8) Uani 0.0304(13) 8 1 d
B4b B 0.3238(6) 0.5106(5) 0.0568(7) Uani 0.064(2) 8 1 d
B5b B 0.1636(5) 0.5366(7) -0.0264(8) Uani 0.0327(13) 8 1 d
B6b B 0.2060(6) 0.5372(7) 0.0622(8) Uani 0.0507(18) 8 1 d
B7b B 0.2171(6) 0.4689(6) -0.0594(7) Uani 0.0365(14) 8 1 d
C6b C 0.2401(5) 0.4715(6) 0.0826(7) Uani 0.0333(12) 8 1 d
B8b B 0.2786(7) 0.5658(6) -0.0027(7) Uani 0.0531(19) 8 1 d
H1b6b H 0.175(2) 0.5639(15) 0.1016(17) Uiso 0.0608 8 1 d
H1b3b H 0.0977(17) 0.4435(13) 0.0291(16) Uiso 0.0364 8 1 d
H1b5b H 0.1015(14) 0.5599(14) -0.0456(17) Uiso 0.0392 8 1 d
H1b4b H 0.388(2) 0.5180(15) 0.0870(17) Uiso 0.0762 8 1 d
H1b8b H 0.290(2) 0.6134(13) -0.0060(16) Uiso 0.0637 8 1 d
H1b1b H 0.311(2) 0.3971(13) 0.0192(16) Uiso 0.0559 8 1 d
H1b7b H 0.200(2) 0.4379(13) -0.1010(13) Uiso 0.0438 8 1 d
H1b2b H 0.3977(15) 0.4951(15) -0.0594(17) Uiso 0.0644 8 1 d
O9a O -0.0031(10) 0.42298(16) 0.2459(7) Uani 0.0335(7) 8 0.5 d
N1a N 0.0085(8) 0.5229(2) 0.2322(4) Uani 0.0479(18) 8 0.5 d
C7a C 0.0019(7) 0.4689(3) 0.2077(4) Uani 0.0427(14) 8 0.5 d
C8a C 0.0074(12) 0.5317(4) 0.3047(5) Uani 0.104(4) 8 0.5 d
C9a C 0.0097(12) 0.5735(4) 0.1884(6) Uani 0.106(4) 8 0.5 d
H1c7a H 0.000832 0.463475 0.158539 Uiso 0.0513 8 0.5 d
H1c8a H -0.013287 0.571459 0.313999 Uiso 0.1244 8 0.5 d
H2c8a H -0.0343 0.503546 0.324119 Uiso 0.1244 8 0.5 d
H3c8a H 0.069184 0.526085 0.325067 Uiso 0.1244 8 0.5 d
H1c9a H 0.048266 0.603857 0.209883 Uiso 0.1268 8 0.5 d
H2c9a H 0.034205 0.562469 0.145009 Uiso 0.1268 8 0.5 d
H3c9a H -0.05272 0.588369 0.180758 Uiso 0.1268 8 0.5 d
O9b O 0.5031(15) 0.4378(3) 0.2472(10) Uani 0.0335(12) 8 0.5 d
N1b N 0.522(2) 0.5372(5) 0.2624(11) Uani 0.048(2) 8 0.5 d
C7b C 0.4926(17) 0.4853(5) 0.2819(9) Uani 0.043(2) 8 0.5 d
C8b C 0.571(3) 0.5413(7) 0.2007(13) Uani 0.104(4) 8 0.5 d
C9b C 0.514(3) 0.5890(8) 0.3035(16) Uani 0.106(4) 8 0.5 d
H1c7b H 0.46114 0.482802 0.324407 Uiso 0.0513 8 0.5 d
H1c8b H 0.610477 0.576099 0.202566 Uiso 0.1244 8 0.5 d
H2c8b H 0.609352 0.506468 0.196014 Uiso 0.1244 8 0.5 d
H3c8b H 0.527586 0.544232 0.16177 Uiso 0.1244 8 0.5 d
H1c9b H 0.504514 0.623107 0.274103 Uiso 0.1268 8 0.5 d
H2c9b H 0.461123 0.584651 0.331973 Uiso 0.1268 8 0.5 d
H3c9b H 0.569392 0.594215 0.332379 Uiso 0.1268 8 0.5 d
O9c O 0.2505(14) 0.3164(3) 0.2477(10) Uani 0.0335(11) 8 0.536(5) d
N1c N 0.2818(19) 0.2183(4) 0.2641(12) Uani 0.048(2) 8 0.536(5) d
C7c C 0.2506(15) 0.2695(5) 0.2847(10) Uani 0.043(2) 8 0.536(5) d
C8c C 0.315(2) 0.2135(7) 0.1965(13) Uani 0.104(4) 8 0.536(5) d
C9c C 0.277(3) 0.1662(7) 0.3051(16) Uani 0.106(4) 8 0.536(5) d
H1c7c H 0.226609 0.27205 0.330023 Uiso 0.0513 8 0.536(5) d
H1c8c H 0.310683 0.172839 0.181402 Uiso 0.1244 8 0.536(5) d
H2c8c H 0.277787 0.238237 0.16544 Uiso 0.1244 8 0.536(5) d
H3c8c H 0.378848 0.226319 0.196878 Uiso 0.1244 8 0.536(5) d
H1c9c H 0.329954 0.141254 0.297223 Uiso 0.1268 8 0.536(5) d
H2c9c H 0.277604 0.177061 0.353013 Uiso 0.1268 8 0.536(5) d
H3c9c H 0.220702 0.144915 0.292708 Uiso 0.1268 8 0.536(5) d
O9d O 0.2528(15) 0.3217(4) 0.2485(10) Uani 0.0335(9) 8 0.464(5) d
N1d N 0.2669(18) 0.2225(4) 0.2302(12) Uani 0.0479(19) 8 0.464(5) d
C7d C 0.2585(15) 0.2772(5) 0.2082(10) Uani 0.0427(15) 8 0.464(5) d
C8d C 0.273(2) 0.2116(7) 0.3025(13) Uani 0.104(4) 8 0.464(5) d
C9d C 0.277(3) 0.1739(7) 0.1845(16) Uani 0.106(4) 8 0.464(5) d
H1c7d H 0.256408 0.284217 0.159292 Uiso 0.0513 8 0.464(5) d
H1c8d H 0.30403 0.174294 0.311459 Uiso 0.1244 8 0.464(5) d
H2c8d H 0.307406 0.243094 0.325408 Uiso 0.1244 8 0.464(5) d
H3c8d H 0.211186 0.209911 0.319495 Uiso 0.1244 8 0.464(5) d
H1c9d H 0.248044 0.139238 0.202507 Uiso 0.1268 8 0.464(5) d
H2c9d H 0.248822 0.1836 0.140022 Uiso 0.1268 8 0.464(5) d
H3c9d H 0.34264 0.166123 0.17982 Uiso 0.1268 8 0.464(5) d

loop_
_atom_site_aniso_label
_atom_site_aniso_type_symbol
_atom_site_aniso_U_11
_atom_site_aniso_U_22
_atom_site_aniso_U_33
_atom_site_aniso_U_12
_atom_site_aniso_U_13
_atom_site_aniso_U_23
Co1 Co 0.0248(3) 0.0321(4) 0.0173(3) -0.0024(3) 0.0017(3) 0.0001(3)
Co2 Co 0.0258(4) 0.0313(4) 0.0178(3) 0.0028(3) 0.0020(3) -0.0007(3)
O1 O 0.032(2) 0.039(2) 0.026(2) 0.0053(17) 0.0000(19) 0.0041(18)
O2 O 0.033(3) 0.085(3) 0.031(3) -0.012(2) -0.001(2) 0.028(2)
O3 O 0.033(3) 0.063(3) 0.031(3) -0.002(2) 0.003(2) -0.011(2)
O4 O 0.032(3) 0.050(3) 0.030(3) -0.0063(19) 0.003(2) -0.013(2)
O5 O 0.029(2) 0.048(2) 0.033(2) 0.0015(18) 0.003(2) 0.0149(19)
O6 O 0.032(3) 0.045(2) 0.024(2) 0.0019(18) 0.0046(19) -0.0092(18)
O7 O 0.037(3) 0.050(2) 0.040(3) 0.007(2) -0.010(2) -0.026(2)
C1 C 0.032(4) 0.028(3) 0.029(4) -0.001(2) 0.000(3) -0.005(2)
O8 O 0.036(3) 0.039(2) 0.040(3) 0.0048(18) -0.002(2) -0.0172(19)
C2 C 0.043(4) 0.028(3) 0.033(4) 0.004(3) 0.001(3) -0.008(2)
C3 C 0.028(3) 0.043(3) 0.024(3) 0.003(3) 0.011(3) 0.014(3)
C4 C 0.024(3) 0.047(3) 0.025(3) -0.007(3) 0.001(3) -0.001(3)
C5a C 0.0261(16) 0.0350(19) 0.034(2) -0.0039(18) 0.0074(15) -0.0171(16)
B1a B 0.033(3) 0.067(3) 0.038(3) 0.021(2) -0.009(2) -0.031(2)
B2a B 0.029(2) 0.081(4) 0.052(3) -0.006(2) 0.009(2) -0.037(3)
B3a B 0.026(2) 0.034(2) 0.031(2) -0.0034(17) 0.0062(17) -0.0097(17)
B4a B 0.070(4) 0.062(3) 0.060(4) -0.028(3) 0.022(3) -0.034(3)
B5a B 0.0269(19) 0.051(3) 0.0193(19) 0.0127(18) -0.0033(14) -0.0093(17)
B6a B 0.079(4) 0.039(3) 0.035(3) 0.024(2) 0.011(2) 0.000(2)
B7a B 0.050(3) 0.0215(18) 0.038(3) 0.0057(17) -0.0013(19) -0.0048(17)
C6a C 0.0347(17) 0.0345(19) 0.031(2) 0.0005(19) 0.0044(15) -0.0093(16)
B8a B 0.096(4) 0.034(2) 0.031(3) -0.014(3) 0.024(3) -0.010(2)
C5b C 0.0246(18) 0.052(2) 0.018(2) 0.0011(15) 0.0023(16) 0.0044(15)
B1b B 0.052(3) 0.065(3) 0.023(3) 0.033(2) 0.015(2) 0.015(2)
B2b B 0.031(2) 0.098(4) 0.033(4) 0.014(2) 0.008(2) 0.021(2)
B3b B 0.024(2) 0.043(2) 0.023(2) -0.0004(17) 0.0026(17) 0.0040(16)
B4b B 0.052(4) 0.108(4) 0.030(4) -0.019(3) -0.008(3) 0.015(2)
B5b B 0.037(2) 0.034(2) 0.028(2) 0.0155(15) 0.0126(16) 0.0138(16)
B6b B 0.087(4) 0.035(3) 0.032(3) -0.004(2) 0.020(2) -0.0036(19)
B7b B 0.052(3) 0.035(2) 0.023(2) 0.0010(18) -0.0013(18) -0.0074(16)
C6b C 0.0349(19) 0.042(2) 0.024(2) 0.0007(16) 0.0033(17) 0.0033(15)
B8b B 0.078(4) 0.057(3) 0.023(3) -0.034(3) -0.001(3) 0.0076(18)
O9a O 0.0333(14) 0.0260(10) 0.0405(13) 0.015(3) -0.004(2) -0.008(4)
N1a N 0.049(3) 0.0349(18) 0.059(4) -0.002(3) -0.004(4) 0.005(2)
C7a C 0.035(2) 0.044(2) 0.049(3) -0.005(3) -0.004(4) 0.007(2)
C8a C 0.170(9) 0.058(4) 0.081(5) -0.024(6) -0.011(7) -0.009(4)
C9a C 0.138(7) 0.043(3) 0.132(7) -0.008(5) -0.038(7) 0.026(4)
O9b O 0.031(3) 0.0350(18) 0.034(2) -0.019(3) -0.0056(16) 0.001(3)
N1b N 0.057(4) 0.034(2) 0.051(4) -0.001(2) -0.006(3) -0.002(2)
C7b C 0.047(4) 0.040(3) 0.041(4) 0.008(3) -0.007(3) -0.002(2)
C8b C 0.169(9) 0.056(5) 0.090(7) -0.012(5) 0.037(6) 0.009(4)
C9b C 0.176(8) 0.043(4) 0.095(8) -0.012(5) -0.021(6) -0.016(4)
O9c O 0.034(2) 0.0225(14) 0.044(2) -0.010(3) 0.0060(18) -0.014(4)
N1c N 0.045(4) 0.035(2) 0.063(5) 0.002(2) 0.003(3) 0.005(2)
C7c C 0.033(3) 0.044(3) 0.051(4) 0.000(3) 0.000(3) 0.009(2)
C8c C 0.138(9) 0.069(4) 0.109(7) 0.038(5) 0.049(6) 0.009(5)
C9c C 0.108(7) 0.044(4) 0.168(8) 0.010(5) 0.036(6) 0.032(4)
O9d O 0.0282(17) 0.0306(14) 0.0420(13) 0.016(3) 0.007(2) 0.010(4)
N1d N 0.050(3) 0.035(2) 0.060(4) 0.000(3) 0.010(4) -0.005(2)
C7d C 0.037(2) 0.042(3) 0.049(3) -0.007(3) 0.009(4) -0.007(2)
C8d C 0.176(9) 0.053(4) 0.084(5) -0.004(6) 0.024(7) 0.010(4)
C9d C 0.140(7) 0.044(4) 0.137(7) 0.006(5) 0.056(7) -0.022(4)

loop_
_atom_type_symbol
_atom_type_scat_dispersion_real
_atom_type_scat_dispersion_imag
_atom_type_scat_source
C 0.0181 0.0091 'International Tables Vol C tables 4.2.6.8 and 6.1.1.1'
H 0.0000 0.0000 'International Tables Vol C tables 4.2.6.8 and 6.1.1.1'
B 0.0090 0.0039 'International Tables Vol C tables 4.2.6.8 and 6.1.1.1'
Co -2.3653 3.6143 'International Tables Vol C tables 4.2.6.8 and 6.1.1.1'
N 0.0311 0.0180 'International Tables Vol C tables 4.2.6.8 and 6.1.1.1'
O 0.0492 0.0322 'International Tables Vol C tables 4.2.6.8 and 6.1.1.1'

loop_
_geom_angle_atom_site_label_1
_geom_angle_atom_site_label_2
_geom_angle_atom_site_label_3
_geom_angle_site_symmetry_1
_geom_angle_site_symmetry_3
_geom_angle
O2 Co1 O4 . . 93.74(18)
O2 Co1 O5 . . 179.26(18)
O2 Co1 O7 . . 86.88(19)
O2 Co1 O9d . . 89.9(5)
O4 Co1 O5 . . 86.75(17)
O4 Co1 O7 . . 179.20(19)
O4 Co1 O9d . . 92.8(5)
O5 Co1 O7 . . 92.63(18)
O5 Co1 O9d . . 90.6(5)
O7 Co1 O9d . . 87.7(5)
O1 Co2 O3 . . 93.00(18)
O1 Co2 O6 . . 86.43(17)
O1 Co2 O8 . 2_655 178.56(19)
O1 Co2 O9d . . 94.0(4)
O3 Co2 O6 . . 179.29(18)
O3 Co2 O8 . 2_655 85.57(18)
O3 Co2 O9d . . 90.2(5)
O6 Co2 O8 . 2_655 95.00(17)
O6 Co2 O9d . . 89.4(5)
O8 Co2 O9d 2_655 . 85.8(4)
Co2 O1 C3 . . 130.6(4)
Co1 O2 C3 . . 130.9(4)
Co2 O3 C4 . . 130.8(4)
Co1 O4 C4 . . 134.7(4)
Co1 O5 C2 . 2_555 130.4(4)
Co2 O6 C1 . . 130.2(4)
Co1 O7 C2 . . 134.6(4)
O6 C1 O8 . . 127.0(6)
O6 C1 C5a . 7_555 116.1(5)
O8 C1 C5a . 7_555 116.9(5)
Co2 O8 C1 2_655 . 131.1(4)
O5 C2 O7 2_555 . 129.4(6)
O5 C2 C6a 2_555 . 115.5(5)
O7 C2 C6a . . 115.1(6)
O1 C3 O2 . . 128.1(6)
O1 C3 C6b . . 116.2(6)
O2 C3 C6b . . 115.6(6)
O3 C4 O4 . . 127.4(6)
O3 C4 C5b . 4_565 116.1(6)
O4 C4 C5b . 4_565 116.4(6)
C1 C5a B2a 7_555 . 126.8(4)
C1 C5a B5a 7_555 . 125.7(4)
C1 C5a B7a 7_555 . 126.3(4)
C1 C5a B8a 7_555 . 125.7(4)
B2a C5a B5a . . 107.5(3)
B2a C5a B7a . . 70.5(3)
B2a C5a B8a . . 68.8(3)
B5a C5a B7a . . 70.0(3)
B5a C5a B8a . . 69.4(3)
B7a C5a B8a . . 108.0(3)
C6a B1a H1b1a . . 120.5(16)
C5a B2a H1b2a . . 117.0(17)
C6a B3a H1b3a . . 120.8(14)
C6a B4a H1b4a . . 124(2)
C5a B5a H1b5a . . 117.6(14)
C6a B6a H1b6a . . 117.9(19)
C5a B7a H1b7a . . 121.3(17)
C2 C6a B1a . . 126.9(4)
C2 C6a B3a . . 127.9(4)
C2 C6a B4a . . 123.6(4)
C2 C6a B6a . . 124.7(4)
B1a C6a B3a . . 71.8(3)
B1a C6a B4a . . 69.4(3)
B1a C6a B6a . . 108.2(3)
B3a C6a B4a . . 108.5(3)
B3a C6a B6a . . 69.9(3)
B4a C6a B6a . . 68.8(3)
C5a B8a H1b8a . . 114.3(15)
C4 C5b B2b 4_564 . 126.8(8)
C4 C5b B5b 4_564 . 125.7(9)
C4 C5b B7b 4_564 . 126.3(10)
C4 C5b B8b 4_564 . 125.6(10)
B2b C5b B5b . . 107.5(10)
B2b C5b B7b . . 70.5(7)
B2b C5b B8b . . 68.8(8)
B5b C5b B7b . . 70.0(8)
B5b C5b B8b . . 69.4(8)
B7b C5b B8b . . 108.0(10)
C6b B1b H1b1b . . 121(2)
C5b B2b H1b2b . . 117(2)
C6b B3b H1b3b . . 121(2)
C6b B4b H1b4b . . 124(2)
C5b B5b H1b5b . . 118(2)
C6b B6b H1b6b . . 118(2)
C5b B7b H1b7b . . 121.3(19)
C3 C6b B1b . . 123.2(9)
C3 C6b B3b . . 126.3(8)
C3 C6b B4b . . 125.2(8)
C3 C6b B6b . . 128.5(10)
B1b C6b B3b . . 71.8(8)
B1b C6b B4b . . 69.4(7)
B1b C6b B6b . . 108.2(10)
B3b C6b B4b . . 108.5(10)
B3b C6b B6b . . 69.9(8)
B4b C6b B6b . . 68.8(7)
C5b B8b H1b8b . . 114(2)
Co1 O9a Co1 . 2_555 113.29(17)
Co1 O9c O9d . . 71(13)
Co1 O9c C7d . . 122.8(16)
O9d O9c C7d . . 140(14)
Co1 O9d Co2 . . 112.6(4)
Co1 O9d C7d . . 119.6(16)
Co2 O9d C7d . . 113.8(16)
C7d N1d C8d . . 119.0(16)
C7d N1d C9d . . 122(2)
C8d N1d C9d . . 118.8(15)
O9d C7d N1d . . 123.2(19)
O9d C7d H1c7d . . 118.42
N1d C7d H1c7d . . 118.42
N1d C8d H1c8d . . 109.47
N1d C8d H2c8d . . 109.47
N1d C8d H3c8d . . 109.47
H1c8d C8d H2c8d . . 109.47
H1c8d C8d H3c8d . . 109.47
H2c8d C8d H3c8d . . 109.47
N1d C9d H1c9d . . 109.47
N1d C9d H2c9d . . 109.47
N1d C9d H3c9d . . 109.47
H1c9d C9d H2c9d . . 109.47
H1c9d C9d H3c9d . . 109.47
H2c9d C9d H3c9d . . 109.47

loop_
_geom_bond_atom_site_label_1
_geom_bond_atom_site_label_2
_geom_bond_site_symmetry_2
_geom_bond_distance
Co1 O2 . 2.045(5)
Co1 O4 . 2.061(4)
Co1 O5 . 2.055(4)
Co1 O7 . 2.048(5)
Co1 O9d . 2.135(19)
Co2 O1 . 2.038(4)
Co2 O3 . 2.030(5)
Co2 O6 . 2.043(4)
Co2 O8 2_655 2.058(4)
Co2 O9d . 2.179(18)
O1 C3 . 1.239(7)
O2 C3 . 1.244(8)
O3 C4 . 1.247(8)
O4 C4 . 1.233(7)
O5 C2 2_555 1.243(8)
O6 C1 . 1.233(8)
O7 C2 . 1.238(8)
C1 O8 . 1.241(8)
C1 C5a 7_555 1.508(7)
C2 C6a . 1.518(7)
C3 C6b . 1.517(15)
C4 C5b 4_565 1.518(15)
C5a B2a . 1.590(6)
C5a B5a . 1.599(6)
C5a B7a . 1.592(6)
C5a B8a . 1.588(6)
B1a C6a . 1.593(7)
B1a H1b1a . 1.08(3)
B2a H1b2a . 1.08(2)
B3a C6a . 1.583(6)
B3a H1b3a . 1.08(3)
B4a C6a . 1.587(7)
B4a H1b4a . 1.08(3)
B5a H1b5a . 1.08(2)
B6a C6a . 1.595(6)
B6a H1b6a . 1.08(3)
B7a H1b7a . 1.083(13)
B8a H1b8a . 1.08(3)
C5b B2b . 1.590(14)
C5b B5b . 1.599(16)
C5b B7b . 1.592(18)
C5b B8b . 1.588(19)
B1b C6b . 1.593(17)
B1b H1b1b . 1.08(3)
B2b H1b2b . 1.08(3)
B3b C6b . 1.583(16)
B3b H1b3b . 1.08(3)
B4b C6b . 1.587(14)
B4b H1b4b . 1.08(3)
B5b H1b5b . 1.08(3)
B6b C6b . 1.595(19)
B6b H1b6b . 1.08(4)
B7b H1b7b . 1.08(3)
B8b H1b8b . 1.08(3)
O9c O9d . 0.124(14)
O9c C7d . 1.18(2)
O9d C7d . 1.27(2)
N1d C7d . 1.303(17)
N1d C8d . 1.42(3)
N1d C9d . 1.42(3)
C7d H1c7d . 0.96
C8d H1c8d . 0.96
C8d H2c8d . 0.96
C8d H3c8d . 0.96
C9d H1c9d . 0.96
C9d H2c9d . 0.96
C9d H3c9d . 0.96

loop_
_geom_hbond_atom_site_label_D
_geom_hbond_atom_site_label_H
_geom_hbond_atom_site_label_A
_geom_hbond_distance_DH
_geom_hbond_distance_HA
_geom_hbond_distance_DA
_geom_hbond_angle_DHA
C8d H2c8d O9d 0.96 2.41 2.69(2) 96.25

loop_
_jana_cell_twin_matrix_id
_jana_cell_twin_volume_fraction
_jana_cell_twin_matrix_1_1
_jana_cell_twin_matrix_1_2
_jana_cell_twin_matrix_1_3
_jana_cell_twin_matrix_2_1
_jana_cell_twin_matrix_2_2
_jana_cell_twin_matrix_2_3
_jana_cell_twin_matrix_3_1
_jana_cell_twin_matrix_3_2
_jana_cell_twin_matrix_3_3
1 0.6214(9) 1 0 0 0 1 0 0 0 1
2 0.3786(9) -1.0001 0.0003 0.1304 0 -1 0.0019 0.0002 0.0016 1
